data_1563180
loop_
_publ_author_name
'Mills, Stuart J.'
'Pet\<r\'i\<cek, V\'aclav'
'Kampf, Anthony R.'
'Herbst-Imer, Regine'
'Raudsepp, Mati'

_publ_section_title
;
 The crystal structure of Yb2(SO4)3&#x00B7;3H2O and its decomposition
 product, \b-Yb2(SO4)3
;
_journal_issue 9
_journal_name_full 'Journal of Solid State Chemistry'
_journal_page_first 2322
_journal_page_last 2328
_journal_paper_doi 10.1016/j.jssc.2011.06.018
_journal_volume 184
_journal_year 2011
_chemical_formula_sum 'H6 O15 S3 Yb2'
_chemical_formula_weight 688.31
_space_group_IT_number 36
_space_group_name_Hall 'C 2c -2'
_space_group_name_H-M_alt 'C m c 21'
_symmetry_cell_setting orthorhombic
_symmetry_space_group_name_H-M 'C m c 21'
_atom_sites_solution_hydrogens geom
_atom_sites_solution_primary direct
_atom_sites_solution_secondary difmap
_cell_angle_alpha 90.00
_cell_angle_beta 90.00
_cell_angle_gamma 90.00
_cell_formula_units_Z 8
_cell_length_a 13.5536(11)
_cell_length_b 18.4678(17)
_cell_length_c 9.2509(8)
_cell_measurement_temperature 296(2)
_cell_volume 2315.5(3)
_computing_structure_refinement 'SHELXL-97 (Sheldrick, 1997)'
_computing_structure_solution 'SHELXS-97 (Sheldrick, 1990)'
_diffrn_ambient_temperature 296(2)
_diffrn_measured_fraction_theta_full 0.993
_diffrn_measured_fraction_theta_max 0.993
_diffrn_radiation_monochromator graphite
_diffrn_radiation_source 'fine-focus sealed tube'
_diffrn_radiation_type MoK\a
_diffrn_radiation_wavelength 0.71073
_diffrn_reflns_av_R_equivalents 0.0228
_diffrn_reflns_av_sigmaI/netI 0.0293
_diffrn_reflns_limit_h_max 6
_diffrn_reflns_limit_h_min -19
_diffrn_reflns_limit_k_max 26
_diffrn_reflns_limit_k_min -26
_diffrn_reflns_limit_l_max 13
_diffrn_reflns_limit_l_min -13
_diffrn_reflns_number 13428
_diffrn_reflns_theta_full 30.49
_diffrn_reflns_theta_max 30.49
_diffrn_reflns_theta_min 2.89
_exptl_absorpt_coefficient_mu 16.683
_exptl_crystal_density_diffrn 3.949
_exptl_crystal_density_method 'not measured'
_exptl_crystal_F_000 2512
_refine_diff_density_max 1.314
_refine_diff_density_min -0.735
_refine_diff_density_rms 0.169
_refine_ls_abs_structure_details 'Flack H D (1983), Acta Cryst. A39, 876-881'
_refine_ls_abs_structure_Flack 0.997(6)
_refine_ls_extinction_coef 0.00081(2)
_refine_ls_extinction_expression Fc^*^=kFc[1+0.001xFc^2^\l^3^/sin(2\q)]^-1/4^
_refine_ls_extinction_method SHELXL
_refine_ls_goodness_of_fit_ref 1.072
_refine_ls_hydrogen_treatment mixed
_refine_ls_matrix_type full
_refine_ls_number_parameters 202
_refine_ls_number_reflns 3472
_refine_ls_number_restraints 1
_refine_ls_restrained_S_all 1.072
_refine_ls_R_factor_all 0.0150
_refine_ls_R_factor_gt 0.0145
_refine_ls_shift/su_max 0.002
_refine_ls_shift/su_mean 0.000
_refine_ls_structure_factor_coef Fsqd
_refine_ls_weighting_details 'calc w=1/[\s^2^(Fo^2^)+(0.0000P)^2^+0.5637P] where P=(Fo^2^+2Fc^2^)/3'
_refine_ls_weighting_scheme calc
_refine_ls_wR_factor_gt 0.0292
_refine_ls_wR_factor_ref 0.0293
_reflns_number_gt 3412
_reflns_number_total 3472
_reflns_threshold_expression >2sigma(I)
_cod_data_source_file JSSC-2011-184-2322.cif
_cod_data_source_block ybso4
_cod_original_sg_symbol_H-M Cmc21
_cod_database_code 1563180

loop_
_symmetry_equiv_pos_as_xyz
'x, y, z'
'-x, -y, z+1/2'
'x, -y, z+1/2'
'-x, y, z'
'x+1/2, y+1/2, z'
'-x+1/2, -y+1/2, z+1/2'
'x+1/2, -y+1/2, z+1/2'
'-x+1/2, y+1/2, z'

loop_
_atom_site_label
_atom_site_type_symbol
_atom_site_fract_x
_atom_site_fract_y
_atom_site_fract_z
_atom_site_U_iso_or_equiv
_atom_site_adp_type
_atom_site_occupancy
_atom_site_symmetry_multiplicity
_atom_site_calc_flag
_atom_site_refinement_flags
_atom_site_disorder_assembly
_atom_site_disorder_group
Yb1 Yb 0.0000 0.371241(9) 0.49989(2) 0.00761(4) Uani 1 2 d S . .
Yb2 Yb 0.5000 0.393394(9) 0.505950(15) 0.00665(4) Uani 1 2 d S . .
Yb3 Yb 0.297690(10) 0.152643(7) 0.540027(19) 0.01041(4) Uani 1 1 d . . .
S1 S 0.25155(6) 0.34165(4) 0.43078(8) 0.01004(16) Uani 1 1 d . . .
O11 O 0.2536(3) 0.26831(15) 0.4852(4) 0.0428(10) Uani 1 1 d . . .
O12 O 0.1646(2) 0.37787(15) 0.4921(5) 0.0303(7) Uani 1 1 d . . .
O13 O 0.3382(2) 0.38180(15) 0.4810(4) 0.0239(7) Uani 1 1 d . . .
O14 O 0.2501(4) 0.3425(3) 0.2769(4) 0.0573(14) Uani 1 1 d . . .
S2 S 0.0000 0.25278(6) 0.22259(11) 0.0088(2) Uani 1 2 d S . .
O21 O 0.0000 0.2667(2) 0.3795(4) 0.0277(11) Uani 1 2 d S . .
O22 O 0.0000 0.1750(2) 0.2036(4) 0.0338(12) Uani 1 2 d S . .
O23 O -0.0864(3) 0.2826(3) 0.1606(4) 0.0593(13) Uani 1 1 d . . .
S3 S 0.5000 0.50235(8) 0.26752(11) 0.0120(2) Uani 1 2 d S . .
O31 O 0.5000 0.42249(17) 0.2536(3) 0.0155(8) Uani 1 2 d S . .
O32 O 0.5000 0.51531(19) 0.4247(4) 0.0225(9) Uani 1 2 d S . .
O33 O 0.5860(2) 0.53489(14) 0.1958(3) 0.0181(5) Uani 1 1 d . . .
S4 S 0.5000 0.21418(6) 0.32561(11) 0.0084(2) Uani 1 2 d S . .
O41 O 0.5000 0.28889(19) 0.3781(4) 0.0204(9) Uani 1 2 d S . .
O42 O 0.5000 0.2150(2) 0.1647(4) 0.0345(13) Uani 1 2 d S . .
O43 O 0.4118(3) 0.17700(18) 0.3693(3) 0.0335(8) Uani 1 1 d . . .
S5 S 0.0000 0.45959(6) 0.15919(11) 0.0110(2) Uani 1 2 d S . .
O51 O 0.0000 0.4395(2) 0.3105(4) 0.0351(13) Uani 1 2 d S . .
O52 O 0.0000 0.5393(2) 0.1507(4) 0.0262(11) Uani 1 2 d S . .
O53 O 0.0867(3) 0.4328(2) 0.0894(5) 0.0630(14) Uani 1 1 d . . .
W1 O 0.1238(2) 0.15858(16) 0.5478(5) 0.0350(7) Uani 1 1 d . . .
W2A O 0.2303(7) 0.1441(4) 0.3054(7) 0.0287(15) Uiso 0.50 1 d P . .
W2B O 0.2509(6) 0.1095(5) 0.3132(10) 0.041(2) Uiso 0.50 1 d P . .
W3A O 0.2417(6) 0.0348(4) 0.5858(9) 0.0393(16) Uiso 0.50 1 d P . .
W3B O 0.2273(5) 0.0372(3) 0.5133(8) 0.0276(12) Uiso 0.50 1 d P . .

loop_
_atom_site_aniso_label
_atom_site_aniso_U_11
_atom_site_aniso_U_22
_atom_site_aniso_U_33
_atom_site_aniso_U_23
_atom_site_aniso_U_13
_atom_site_aniso_U_12
Yb1 0.00658(9) 0.00789(8) 0.00837(7) -0.00029(6) 0.000 0.000
Yb2 0.00494(9) 0.00755(8) 0.00746(7) 0.00045(7) 0.000 0.000
Yb3 0.00899(7) 0.01181(6) 0.01043(5) 0.00049(5) -0.00052(5) -0.00289(5)
S1 0.0057(5) 0.0136(4) 0.0108(3) 0.0003(3) -0.0018(3) -0.0015(3)
O11 0.040(2) 0.0151(13) 0.073(3) 0.0147(16) 0.0123(17) 0.0043(14)
O12 0.0074(15) 0.0268(14) 0.057(2) -0.0112(14) 0.0026(16) -0.0011(11)
O13 0.0042(14) 0.0285(14) 0.039(2) -0.0134(12) -0.0026(12) -0.0053(10)
O14 0.054(4) 0.111(4) 0.0075(15) 0.0039(17) -0.0078(15) -0.024(2)
S2 0.0122(7) 0.0075(5) 0.0069(4) -0.0009(3) 0.000 0.000
O21 0.062(4) 0.0127(18) 0.0082(15) -0.0053(13) 0.000 0.000
O22 0.081(4) 0.0078(17) 0.0120(16) -0.0021(13) 0.000 0.000
O23 0.051(3) 0.081(3) 0.046(2) 0.023(2) -0.0102(18) 0.042(2)
S3 0.0175(6) 0.0102(4) 0.0084(4) 0.0021(4) 0.000 0.000
O31 0.025(2) 0.0087(15) 0.0134(14) 0.0017(12) 0.000 0.000
O32 0.045(3) 0.0138(18) 0.0087(14) 0.0001(12) 0.000 0.000
O33 0.0168(16) 0.0175(12) 0.0201(12) 0.0058(10) 0.0030(10) -0.0019(10)
S4 0.0108(6) 0.0082(5) 0.0060(4) -0.0008(3) 0.000 0.000
O41 0.035(3) 0.0079(16) 0.0178(16) -0.0025(13) 0.000 0.000
O42 0.081(4) 0.020(2) 0.0030(15) -0.0008(13) 0.000 0.000
O43 0.022(2) 0.0353(18) 0.0426(18) -0.0161(15) 0.0177(13) -0.0146(14)
S5 0.0126(7) 0.0074(5) 0.0129(5) 0.0023(4) 0.000 0.000
O51 0.069(4) 0.023(2) 0.0127(17) 0.0090(16) 0.000 0.000
O52 0.055(3) 0.0119(18) 0.0122(16) 0.0031(14) 0.000 0.000
O53 0.061(3) 0.040(2) 0.088(3) 0.019(2) 0.053(2) 0.0268(19)
W1 0.0116(16) 0.0367(15) 0.057(2) 0.0149(15) 0.0008(17) -0.0058(13)

loop_
_atom_type_symbol
_atom_type_description
_atom_type_scat_dispersion_real
_atom_type_scat_dispersion_imag
_atom_type_scat_source
O O 0.0106 0.0060 'International Tables Vol C Tables 4.2.6.8 and 6.1.1.4'
H H 0.0000 0.0000 'International Tables Vol C Tables 4.2.6.8 and 6.1.1.4'
S S 0.1246 0.1234 'International Tables Vol C Tables 4.2.6.8 and 6.1.1.4'
Yb Yb -0.3850 5.5486 'International Tables Vol C Tables 4.2.6.8 and 6.1.1.4'

loop_
_geom_angle_atom_site_label_1
_geom_angle_atom_site_label_2
_geom_angle_atom_site_label_3
_geom_angle
_geom_angle_site_symmetry_1
_geom_angle_site_symmetry_3
O52 Yb1 O51 94.44(16) 2_565 .
O52 Yb1 O42 96.07(14) 2_565 6
O51 Yb1 O42 169.50(15) . 6
O52 Yb1 O21 169.80(14) 2_565 .
O51 Yb1 O21 95.76(14) . .
O42 Yb1 O21 73.73(14) 6 .
O52 Yb1 O12 88.80(9) 2_565 .
O51 Yb1 O12 86.66(12) . .
O42 Yb1 O12 93.55(11) 6 .
O21 Yb1 O12 91.79(8) . .
O52 Yb1 O12 88.80(9) 2_565 4
O51 Yb1 O12 86.66(12) . 4
O42 Yb1 O12 93.55(11) 6 4
O21 Yb1 O12 91.79(8) . 4
O12 Yb1 O12 172.71(19) . 4
O52 Yb1 S2 170.64(10) 2_565 .
O51 Yb1 S2 76.21(12) . .
O42 Yb1 S2 93.29(10) 6 .
O21 Yb1 S2 19.56(10) . .
O12 Yb1 S2 90.63(10) . .
O12 Yb1 S2 90.63(10) 4 .
O52 Yb1 S4 77.45(10) 2_565 6
O51 Yb1 S4 171.89(12) . 6
O42 Yb1 S4 18.62(10) 6 6
O21 Yb1 S4 92.35(10) . 6
O12 Yb1 S4 93.10(12) . 6
O12 Yb1 S4 93.10(12) 4 6
S2 Yb1 S4 111.91(3) . 6
O52 Yb1 S5 14.93(10) 2_565 2_565
O51 Yb1 S5 79.51(12) . 2_565
O42 Yb1 S5 111.00(10) 6 2_565
O21 Yb1 S5 175.27(10) . 2_565
O12 Yb1 S5 87.95(8) . 2_565
O12 Yb1 S5 87.95(8) 4 2_565
S2 Yb1 S5 155.71(3) . 2_565
S4 Yb1 S5 92.38(3) 6 2_565
O13 Yb2 O13 163.66(16) 4_655 .
O13 Yb2 O22 91.76(9) 4_655 6
O13 Yb2 O22 91.76(9) . 6
O13 Yb2 O41 82.13(7) 4_655 .
O13 Yb2 O41 82.13(7) . .
O22 Yb2 O41 86.84(13) 6 .
O13 Yb2 O32 93.37(8) 4_655 .
O13 Yb2 O32 93.37(8) . .
O22 Yb2 O32 143.13(13) 6 .
O41 Yb2 O32 130.03(12) . .
O13 Yb2 O31 85.42(9) 4_655 .
O13 Yb2 O31 85.42(9) . .
O22 Yb2 O31 158.31(13) 6 .
O41 Yb2 O31 71.46(12) . .
O32 Yb2 O31 58.57(11) . .
O13 Yb2 O33 70.20(10) 4_655 3_565
O13 Yb2 O33 126.05(10) . 3_565
O22 Yb2 O33 73.87(11) 6 3_565
O41 Yb2 O33 145.30(8) . 3_565
O32 Yb2 O33 73.67(10) . 3_565
O31 Yb2 O33 124.62(9) . 3_565
O13 Yb2 O33 126.05(10) 4_655 2_665
O13 Yb2 O33 70.20(10) . 2_665
O22 Yb2 O33 73.87(11) 6 2_665
O41 Yb2 O33 145.30(8) . 2_665
O32 Yb2 O33 73.67(10) . 2_665
O31 Yb2 O33 124.62(9) . 2_665
O33 Yb2 O33 55.86(12) 3_565 2_665
O13 Yb2 S3 89.32(9) 4_655 .
O13 Yb2 S3 89.32(9) . .
O22 Yb2 S3 172.29(10) 6 .
O41 Yb2 S3 100.87(9) . .
O32 Yb2 S3 29.16(8) . .
O31 Yb2 S3 29.41(8) . .
O33 Yb2 S3 99.36(7) 3_565 .
O33 Yb2 S3 99.36(7) 2_665 .
O13 Yb2 S3 98.15(8) 4_655 2_665
O13 Yb2 S3 98.15(8) . 2_665
O22 Yb2 S3 73.17(10) 6 2_665
O41 Yb2 S3 160.01(9) . 2_665
O32 Yb2 S3 69.96(8) . 2_665
O31 Yb2 S3 128.53(8) . 2_665
O33 Yb2 S3 27.97(6) 3_565 2_665
O33 Yb2 S3 27.97(6) 2_665 2_665
S3 Yb2 S3 99.118(9) . 2_665
O13 Yb2 S2 89.11(8) 4_655 6
O13 Yb2 S2 89.11(8) . 6
O22 Yb2 S2 18.75(10) 6 6
O41 Yb2 S2 68.09(9) . 6
O32 Yb2 S2 161.87(8) . 6
O31 Yb2 S2 139.56(8) . 6
O33 Yb2 S2 90.38(7) 3_565 6
O33 Yb2 S2 90.38(7) 2_665 6
S3 Yb2 S2 168.97(3) . 6
S3 Yb2 S2 91.92(3) 2_665 6
O43 Yb3 O23 76.37(14) . 7
O43 Yb3 O53 78.83(17) . 6
O23 Yb3 O53 77.88(17) 7 6
O43 Yb3 O11 80.61(13) . .
O23 Yb3 O11 78.23(17) 7 .
O53 Yb3 O11 151.49(16) 6 .
O43 Yb3 O14 149.01(14) . 6
O23 Yb3 O14 72.79(16) 7 6
O53 Yb3 O14 91.71(19) 6 6
O11 Yb3 O14 95.88(17) . 6
O43 Yb3 W2B 68.0(2) . .
O23 Yb3 W2B 144.2(2) 7 .
O53 Yb3 W2B 97.5(2) 6 .
O11 Yb3 W2B 92.8(2) . .
O14 Yb3 W2B 143.0(2) 6 .
O43 Yb3 W3A 122.3(2) . .
O23 Yb3 W3A 128.7(2) 7 .
O53 Yb3 W3A 62.7(2) 6 .
O11 Yb3 W3A 145.8(2) . .
O14 Yb3 W3A 76.8(2) 6 .
W2B Yb3 W3A 75.9(3) . .
O43 Yb3 W3B 112.69(18) . .
O23 Yb3 W3B 144.3(2) 7 .
O53 Yb3 W3B 70.8(2) 6 .
O11 Yb3 W3B 136.2(2) . .
O14 Yb3 W3B 91.2(2) 6 .
W2B Yb3 W3B 59.0(3) . .
W3A Yb3 W3B 17.2(2) . .
O43 Yb3 W2A 68.6(2) . .
O23 Yb3 W2A 139.1(2) 7 .
O53 Yb3 W2A 113.9(2) 6 .
O11 Yb3 W2A 75.9(2) . .
O14 Yb3 W2A 140.7(2) 6 .
W2B Yb3 W2A 17.2(2) . .
W3A Yb3 W2A 88.8(3) . .
W3B Yb3 W2A 71.7(2) . .
O43 Yb3 W1 134.16(14) . .
O23 Yb3 W1 130.69(16) 7 .
O53 Yb3 W1 135.65(14) 6 .
O11 Yb3 W1 72.61(11) . .
O14 Yb3 W1 71.71(17) 6 .
W2B Yb3 W1 76.8(2) . .
W3A Yb3 W1 73.4(2) . .
W3B Yb3 W1 68.88(18) . .
W2A Yb3 W1 69.2(2) . .
O14 S1 O11 111.1(3) . .
O14 S1 O13 108.8(2) . .
O11 S1 O13 110.4(2) . .
O14 S1 O12 111.7(3) . .
O11 S1 O12 107.9(2) . .
O13 S1 O12 106.9(2) . .
S1 O11 Yb3 164.3(2) . .
S1 O12 Yb1 142.0(2) . .
S1 O13 Yb2 151.13(19) . .
S1 O14 Yb3 164.3(3) . 6_554
O23 S2 O23 111.7(4) 4 .
O23 S2 O22 109.7(2) 4 .
O23 S2 O22 109.7(2) . .
O23 S2 O21 109.3(2) 4 .
O23 S2 O21 109.3(2) . .
O22 S2 O21 107.1(2) . .
O23 S2 Yb2 94.0(2) 4 6_554
O23 S2 Yb2 94.0(2) . 6_554
O22 S2 Yb2 29.60(15) . 6_554
O21 S2 Yb2 136.66(17) . 6_554
O23 S2 Yb1 93.2(2) 4 .
O23 S2 Yb1 93.2(2) . .
O22 S2 Yb1 137.45(15) . .
O21 S2 Yb1 30.39(16) . .
Yb2 S2 Yb1 167.05(4) 6_554 .
S2 O21 Yb1 130.0(2) . .
S2 O22 Yb2 131.7(2) . 6_554
S2 O23 Yb3 167.8(3) . 7_454
O33 S3 O33 105.0(2) 4_655 .
O33 S3 O32 112.27(14) 4_655 .
O33 S3 O32 112.27(14) . .
O33 S3 O31 111.59(14) 4_655 .
O33 S3 O31 111.59(14) . .
O32 S3 O31 104.3(2) . .
O33 S3 Yb2 127.51(11) 4_655 .
O33 S3 Yb2 127.51(11) . .
O32 S3 Yb2 51.72(14) . .
O31 S3 Yb2 52.61(13) . .
O33 S3 Yb2 52.58(11) 4_655 2_664
O33 S3 Yb2 52.58(11) . 2_664
O32 S3 Yb2 132.15(15) . 2_664
O31 S3 Yb2 123.53(14) . 2_664
Yb2 S3 Yb2 176.13(5) . 2_664
S3 O31 Yb2 97.98(17) . .
S3 O32 Yb2 99.12(18) . .
S3 O33 Yb2 99.45(14) . 2_664
O43 S4 O43 112.6(3) . 4_655
O43 S4 O41 110.95(15) . .
O43 S4 O41 110.95(15) 4_655 .
O43 S4 O42 106.63(16) . .
O43 S4 O42 106.63(16) 4_655 .
O41 S4 O42 108.8(2) . .
O43 S4 Yb1 91.58(13) . 6_554
O43 S4 Yb1 91.58(13) 4_655 6_554
O41 S4 Yb1 137.02(15) . 6_554
O42 S4 Yb1 28.21(16) . 6_554
S4 O41 Yb2 167.9(2) . .
S4 O42 Yb1 133.2(2) . 6_554
S4 O43 Yb3 149.6(2) . .
O53 S5 O53 110.6(4) . 4
O53 S5 O51 110.4(2) . .
O53 S5 O51 110.4(2) 4 .
O53 S5 O52 108.74(18) . .
O53 S5 O52 108.74(18) 4 .
O51 S5 O52 107.9(2) . .
O53 S5 Yb1 96.89(16) . 2_564
O53 S5 Yb1 96.89(16) 4 2_564
O51 S5 Yb1 130.07(18) . 2_564
O52 S5 Yb1 22.20(14) . 2_564
S5 O51 Yb1 159.1(3) . .
S5 O52 Yb1 142.9(2) . 2_564
S5 O53 Yb3 154.0(3) . 6_554
W2B W2A Yb3 79.2(9) . .
W2A W2B Yb3 83.6(9) . .
W3B W3A Yb3 81.8(9) . .
W3A W3B Yb3 81.0(9) . .

loop_
_geom_bond_atom_site_label_1
_geom_bond_atom_site_label_2
_geom_bond_distance
_geom_bond_site_symmetry_2
Yb1 O52 2.162(3) 2_565
Yb1 O51 2.159(4) .
Yb1 O42 2.204(4) 6
Yb1 O21 2.228(4) .
Yb1 O12 2.236(3) .
Yb1 O12 2.236(3) 4
Yb1 S2 3.3715(11) .
Yb1 S4 3.4012(11) 6
Yb1 S5 3.4543(11) 2_565
Yb2 O13 2.216(3) 4_655
Yb2 O13 2.216(3) .
Yb2 O22 2.222(4) 6
Yb2 O41 2.264(3) .
Yb2 O32 2.374(4) .
Yb2 O31 2.395(3) .
Yb2 O33 2.490(3) 3_565
Yb2 O33 2.490(3) 2_665
Yb2 S3 2.9857(12) .
Yb2 S3 3.0923(12) 2_665
Yb2 S2 3.3621(11) 6
Yb3 O43 2.256(3) .
Yb3 O23 2.268(3) 7
Yb3 O53 2.270(3) 6
Yb3 O11 2.275(3) .
Yb3 O14 2.286(3) 6
Yb3 W2B 2.333(9) .
Yb3 W3A 2.344(8) .
Yb3 W3B 2.349(6) .
Yb3 W2A 2.360(7) .
Yb3 W1 2.360(3) .
S1 O14 1.424(3) .
S1 O11 1.445(3) .
S1 O13 1.464(3) .
S1 O12 1.469(3) .
O14 Yb3 2.286(3) 6_554
S2 O23 1.415(3) 4
S2 O23 1.415(3) .
S2 O22 1.446(4) .
S2 O21 1.474(4) .
S2 Yb2 3.3621(11) 6_554
O22 Yb2 2.222(4) 6_554
O23 Yb3 2.268(3) 7_454
S3 O33 1.470(3) 4_655
S3 O33 1.470(3) .
S3 O32 1.473(3) .
S3 O31 1.480(4) .
S3 Yb2 3.0923(12) 2_664
O33 Yb2 2.490(3) 2_664
S4 O43 1.436(3) .
S4 O43 1.436(3) 4_655
S4 O41 1.463(4) .
S4 O42 1.489(4) .
S4 Yb1 3.4012(11) 6_554
O42 Yb1 2.204(4) 6_554
S5 O53 1.429(4) .
S5 O53 1.429(4) 4
S5 O51 1.448(4) .
S5 O52 1.474(4) .
S5 Yb1 3.4543(11) 2_564
O52 Yb1 2.162(3) 2_564
O53 Yb3 2.270(3) 6_554
W2A W2B 0.702(8) .
W3A W3B 0.700(8) .
